data_4128497
loop_
_publ_author_name
'Kar, Sayan'
'Sen, Raktim'
'Kothandaraman, Jotheeswari'
'Goeppert, Alain'
'Chowdhury, Ryan'
'Munoz, Socrates B.'
'Haiges, Ralf'
'Prakash, G. K. Surya'

_publ_section_title
;
 Mechanistic Insights into Ruthenium-Pincer-Catalyzed Amine-Assisted
 Homogeneous Hydrogenation of CO<sub>2</sub> to Methanol.
;
_journal_issue 7
_journal_name_full 'Journal of the American Chemical Society'
_journal_page_first 3160
_journal_page_last 3170
_journal_paper_doi 10.1021/jacs.8b12763
_journal_volume 141
_journal_year 2019
_chemical_formula_moiety 'C30 H30 N O2 P2 Ru, C H O3'
_chemical_formula_sum 'C31 H31 N O5 P2 Ru'
_chemical_formula_weight 660.58
_chemical_name_common Sayan052518
_space_group_crystal_system triclinic
_space_group_IT_number 2
_space_group_name_Hall '-P 1'
_space_group_name_H-M_alt 'P -1'
_atom_sites_solution_hydrogens mixed
_cell_angle_alpha 76.100(3)
_cell_angle_beta 83.249(3)
_cell_angle_gamma 79.846(3)
_cell_formula_units_Z 2
_cell_length_a 8.6522(17)
_cell_length_b 12.368(2)
_cell_length_c 16.043(3)
_cell_measurement_reflns_used 245
_cell_measurement_temperature 100.(2)
_cell_measurement_theta_max 55.05
_cell_measurement_theta_min 5.61
_cell_volume 1635.3(5)
_computing_cell_refinement 'APEX3 v2018.1-0 (Bruker AXS, 2018)'
_computing_data_collection 'Bruker Instrument Service v2012.12.0.3 (Bruker AXS, 2012)'
_computing_data_reduction 'SAINT V8.38A (Bruker AXS, 2013)'
_computing_molecular_graphics 'shelXle (C.B. Huebschle, rev 882)'
_computing_publication_material 'SHELXTL XL 2017/1 (Bruker AXS, 2017)'
_computing_structure_refinement 'SHELXL-2017/1 (Sheldrick, 2017)'
_computing_structure_solution 'SHELXT 2014/4 (Sheldrick, 2014)'
_diffrn_ambient_temperature 100.(2)
_diffrn_measured_fraction_theta_full 0.976
_diffrn_measured_fraction_theta_max 0.976
_diffrn_measurement_device_type 'Bruker APEX II CCD'
_diffrn_measurement_method 'omega- and phi-scans'
_diffrn_radiation_monochromator 'TRIUMPH curved-crystal'
_diffrn_radiation_type 'MoK\a '
_diffrn_radiation_wavelength 0.71073
_diffrn_reflns_av_R_equivalents 0.0370
_diffrn_reflns_av_unetI/netI 0.0323
_diffrn_reflns_limit_h_max 12
_diffrn_reflns_limit_h_min -12
_diffrn_reflns_limit_k_max 17
_diffrn_reflns_limit_k_min -17
_diffrn_reflns_limit_l_max 22
_diffrn_reflns_limit_l_min -22
_diffrn_reflns_number 34308
_diffrn_reflns_theta_full 30.56
_diffrn_reflns_theta_max 30.56
_diffrn_reflns_theta_min 1.72
_diffrn_source 'fine-focus tube'
_exptl_absorpt_coefficient_mu 0.614
_exptl_absorpt_correction_T_max 0.7461
_exptl_absorpt_correction_T_min 0.6626
_exptl_absorpt_correction_type multi-scan
_exptl_absorpt_process_details 'SADABS 2016/2 (Bruker AXS, 2016)'
_exptl_crystal_colour 'clear colourless'
_exptl_crystal_density_diffrn 1.342
_exptl_crystal_density_method 'not measured'
_exptl_crystal_description prism
_exptl_crystal_F_000 676
_exptl_crystal_size_max 0.377
_exptl_crystal_size_mid 0.177
_exptl_crystal_size_min 0.116
_refine_diff_density_max 3.160
_refine_diff_density_min -0.543
_refine_ls_extinction_method none
_refine_ls_goodness_of_fit_ref 1.091
_refine_ls_hydrogen_treatment mixed
_refine_ls_matrix_type full
_refine_ls_number_parameters 393
_refine_ls_number_reflns 9801
_refine_ls_number_restraints 468
_refine_ls_restrained_S_all 1.083
_refine_ls_R_factor_all 0.0550
_refine_ls_R_factor_gt 0.0488
_refine_ls_shift/su_max 0.007
_refine_ls_shift/su_mean 0.000
_refine_ls_structure_factor_coef Fsqd
_refine_ls_weighting_details 'w=1/[\s^2^(Fo^2^)+(0.0878P)^2^+3.2314P] where P=(Fo^2^+2Fc^2^)/3'
_refine_ls_weighting_scheme calc
_refine_ls_wR_factor_gt 0.1483
_refine_ls_wR_factor_ref 0.1542
_reflns_number_gt 8746
_reflns_number_total 9801
_reflns_threshold_expression 'I > 2\s(I)'
_cod_data_source_file ja8b12763_si_002.cif
_cod_data_source_block Sayan052518
_cod_original_cell_volume 1635.3(6)
_cod_database_code 4128497

loop_
_space_group_symop_operation_xyz
'x, y, z'
'-x, -y, -z'

loop_
_atom_site_type_symbol
_atom_site_label
_atom_site_fract_x
_atom_site_fract_y
_atom_site_fract_z
_atom_site_U_iso_or_equiv
_atom_site_adp_type
_atom_site_calc_flag
_atom_site_refinement_flags_adp
_atom_site_refinement_flags_occupancy
_atom_site_refinement_flags_posn
_atom_site_occupancy
_atom_site_disorder_assembly
_atom_site_disorder_group
C C1 0.6693(3) 0.4472(2) 0.88870(18) 0.0205(5) Uani d . . . 1.0 . .
C C2 0.8401(4) 0.4092(3) 0.7341(2) 0.0278(6) Uani d . . . 1.0 . .
C C3 0.5002(4) 0.6362(3) 0.6081(2) 0.0269(6) Uani d . . . 1.0 . .
H H3A 0.402148 0.667213 0.638398 0.032 Uiso calc U . R 1.0 . .
H H3B 0.482431 0.649221 0.546428 0.032 Uiso calc U . R 1.0 . .
C C4 0.6343(4) 0.6960(3) 0.61776(19) 0.0262(6) Uani d . . . 1.0 . .
H H4A 0.604018 0.778582 0.598942 0.031 Uiso calc U . R 1.0 . .
H H4B 0.729267 0.672316 0.581711 0.031 Uiso calc U . R 1.0 . .
C C5 0.5511(3) 0.7637(2) 0.78252(19) 0.0190(5) Uani d . . . 1.0 . .
C C6 0.4853(4) 0.7329(2) 0.86685(19) 0.0230(5) Uani d . . . 1.0 . .
H H6 0.507747 0.657119 0.898253 0.028 Uiso calc U . R 1.0 . .
C C7 0.3869(4) 0.8124(3) 0.9057(2) 0.0278(6) Uani d . . . 1.0 . .
H H7 0.343432 0.790815 0.963302 0.033 Uiso calc U . R 1.0 . .
C C8 0.3530(4) 0.9226(3) 0.8598(3) 0.0349(7) Uani d . . . 1.0 . .
H H8 0.284149 0.976505 0.88546 0.042 Uiso calc U . R 1.0 . .
C C9 0.4201(5) 0.9546(3) 0.7759(3) 0.0372(8) Uani d . . . 1.0 . .
H H9 0.397592 1.030543 0.744722 0.045 Uiso calc U . R 1.0 . .
C C10 0.5195(4) 0.8761(3) 0.7379(2) 0.0281(6) Uani d . . . 1.0 . .
H H10 0.566407 0.898773 0.681117 0.034 Uiso calc U . R 1.0 . .
C C11 0.8717(3) 0.6893(3) 0.73470(19) 0.0224(5) Uani d . . . 1.0 . .
C C12 0.9684(4) 0.6236(3) 0.7980(2) 0.0272(6) Uani d . . . 1.0 . .
H H12 0.936079 0.557865 0.835224 0.033 Uiso calc U . R 1.0 . .
C C13 1.1120(4) 0.6545(4) 0.8066(2) 0.0360(8) Uani d . . . 1.0 . .
H H13 1.176853 0.610708 0.850363 0.043 Uiso calc U . R 1.0 . .
C C14 1.1601(4) 0.7495(4) 0.7510(3) 0.0362(8) Uani d . . . 1.0 . .
H H14 1.256932 0.771407 0.757781 0.043 Uiso calc U . R 1.0 . .
C C15 1.0679(4) 0.8129(3) 0.6856(3) 0.0337(7) Uani d . . . 1.0 . .
H H15 1.103593 0.876011 0.646544 0.04 Uiso calc U . R 1.0 . .
C C16 0.9224(4) 0.7836(3) 0.6776(2) 0.0293(6) Uani d . . . 1.0 . .
H H16 0.858202 0.827364 0.633602 0.035 Uiso calc U . R 1.0 . .
C C17 0.4037(4) 0.4543(3) 0.6418(2) 0.0287(6) Uani d . . . 1.0 . .
H H17A 0.377841 0.466948 0.581402 0.034 Uiso calc U . R 1.0 . .
H H17B 0.310126 0.485724 0.675181 0.034 Uiso calc U . R 1.0 . .
C C18 0.4461(5) 0.3284(3) 0.6794(2) 0.0321(7) Uani d . . . 1.0 . .
H H18A 0.532849 0.295064 0.642861 0.039 Uiso calc U . R 1.0 . .
H H18B 0.353892 0.290105 0.681932 0.039 Uiso calc U . R 1.0 . .
C C19 0.3288(4) 0.2958(2) 0.8598(2) 0.0238(5) Uani d . . . 1.0 . .
C C20 0.2226(4) 0.2277(3) 0.8482(2) 0.0306(6) Uani d . . . 1.0 . .
H H20 0.244744 0.188614 0.802884 0.037 Uiso calc U . R 1.0 . .
C C21 0.0855(4) 0.2168(3) 0.9022(3) 0.0335(7) Uani d . . . 1.0 . .
H H21 0.014197 0.171141 0.8933 0.04 Uiso calc U . R 1.0 . .
C C22 0.0530(4) 0.2728(3) 0.9689(2) 0.0338(7) Uani d . . . 1.0 . .
H H22 -0.040148 0.264863 1.006139 0.041 Uiso calc U . R 1.0 . .
C C23 0.1565(5) 0.3403(3) 0.9815(2) 0.0379(8) Uani d . . . 1.0 . .
H H23 0.133734 0.378872 1.027072 0.045 Uiso calc U . R 1.0 . .
C C24 0.2939(4) 0.3517(3) 0.9272(2) 0.0323(7) Uani d . . . 1.0 . .
H H24 0.364357 0.397959 0.936189 0.039 Uiso calc U . R 1.0 . .
C C25 0.6310(4) 0.1734(2) 0.8135(2) 0.0261(6) Uani d . . . 1.0 . .
C C26 0.6144(4) 0.0975(3) 0.8926(2) 0.0269(6) Uani d . . . 1.0 . .
H H26 0.53293 0.114901 0.934666 0.032 Uiso calc U . R 1.0 . .
C C27 0.7175(5) -0.0040(3) 0.9099(2) 0.0338(7) Uani d . . . 1.0 . .
H H27 0.705118 -0.055789 0.963645 0.041 Uiso calc U . R 1.0 . .
C C28 0.8382(5) -0.0302(3) 0.8494(2) 0.0371(8) Uani d . . . 1.0 . .
H H28 0.907193 -0.099938 0.86152 0.044 Uiso calc U . R 1.0 . .
C C29 0.8575(6) 0.0456(3) 0.7713(3) 0.0468(11) Uani d . . . 1.0 . .
H H29 0.940797 0.028578 0.730039 0.056 Uiso calc U . R 1.0 . .
C C30 0.7544(6) 0.1469(3) 0.7534(2) 0.0414(9) Uani d . . . 1.0 . .
H H30 0.767918 0.198613 0.699685 0.05 Uiso calc U . R 1.0 . .
N N1 0.5394(3) 0.5124(2) 0.64518(16) 0.0231(5) Uani d . . . 1.0 . .
H H1N 0.610(5) 0.485(4) 0.615(3) 0.028 Uiso d U . . 1.0 . .
O O1 0.6906(3) 0.4354(2) 0.95993(14) 0.0274(5) Uani d . . . 1.0 . .
O O2 0.9677(3) 0.3763(3) 0.71471(17) 0.0424(7) Uani d . . . 1.0 . .
P P1 0.67532(8) 0.65797(6) 0.73174(4) 0.01771(14) Uani d . . . 1.0 . .
P P2 0.50772(10) 0.31087(6) 0.78830(5) 0.02281(16) Uani d . . . 1.0 . .
Ru Ru1 0.62510(3) 0.47236(2) 0.77367(2) 0.01801(8) Uani d . . . 1.0 . .
H H1 0.444(5) 0.533(3) 0.801(3) 0.022 Uiso d U . . 1.0 . .
C C31 0.8633(10) 0.3864(7) 0.5272(6) 0.0260(10) Uani d . P D 0.323(3) A -1
O O3 0.8081(8) 0.4879(6) 0.5296(4) 0.0247(5) Uani d . P D 0.323(3) A -1
H H1O 0.859882 0.543549 0.492029 0.03 Uiso d U P . 0.3232 A -1
O O4 1.0159(8) 0.3511(7) 0.5068(5) 0.0247(5) Uani d . P D 0.323(3) A -1
O O5 0.7647(7) 0.3153(6) 0.5438(4) 0.0247(5) Uani d . P D 0.323(3) A -1
C C31A 0.9137(14) 0.4341(11) 0.5177(10) 0.0260(10) Uani d . P D 0.177(3) A -2
O O3A 0.9094(14) 0.5452(9) 0.5022(7) 0.0247(5) Uani d . P D 0.177(3) A -2
H H1OA 0.785295 0.55544 0.515777 0.03 Uiso d U P . 0.1768 A -2
O O4A 1.0535(14) 0.3655(12) 0.5177(9) 0.0247(5) Uani d . P D 0.177(3) A -2
O O5A 0.7835(13) 0.3923(11) 0.5429(8) 0.0247(5) Uani d . P D 0.177(3) A -2
C C31B 0.6890(10) 0.0597(8) 0.5236(6) 0.0260(10) Uani d . P D 0.287(2) B -1
O O3B 0.5438(8) 0.1115(7) 0.5501(5) 0.0247(5) Uani d . P D 0.287(2) B -1
H H1OB 0.498995 0.052248 0.510271 0.037 Uiso d U P . 0.2872 B -1
O O4B 0.6826(9) -0.0303(6) 0.4931(5) 0.0247(5) Uani d . P D 0.287(2) B -1
O O5B 0.8204(8) 0.0976(7) 0.5324(5) 0.0247(5) Uani d . P D 0.287(2) B -1
C C31C 0.9029(13) 0.1115(10) 0.5330(8) 0.0260(10) Uani d . P D 0.213(2) B -2
O O3C 0.7686(11) 0.1820(9) 0.5352(6) 0.0247(5) Uani d . P D 0.213(2) B -2
H H1OC 0.822703 0.27591 0.516816 0.03 Uiso d U P . 0.2128 B -2
O O4C 0.9050(12) 0.0149(8) 0.5108(6) 0.0247(5) Uani d . P D 0.213(2) B -2
O O5C 1.0344(11) 0.1457(9) 0.5458(6) 0.0247(5) Uani d . P D 0.213(2) B -2

loop_
_atom_site_aniso_label
_atom_site_aniso_U_11
_atom_site_aniso_U_22
_atom_site_aniso_U_33
_atom_site_aniso_U_12
_atom_site_aniso_U_13
_atom_site_aniso_U_23
C1 0.0207(12) 0.0187(12) 0.0189(11) 0.0006(9) -0.0015(9) -0.0008(9)
C2 0.0324(15) 0.0274(14) 0.0177(12) 0.0057(12) -0.0010(11) -0.0015(11)
C3 0.0360(16) 0.0237(13) 0.0201(13) -0.0031(12) -0.0115(11) 0.0003(11)
C4 0.0383(16) 0.0236(13) 0.0153(12) -0.0075(12) -0.0054(11) 0.0020(10)
C5 0.0137(11) 0.0191(11) 0.0243(12) -0.0032(9) -0.0026(9) -0.0039(10)
C6 0.0251(13) 0.0207(12) 0.0226(13) -0.0025(10) -0.0035(10) -0.0035(10)
C7 0.0296(15) 0.0243(14) 0.0303(15) -0.0056(11) 0.0039(12) -0.0098(12)
C8 0.0356(17) 0.0230(14) 0.046(2) -0.0028(12) 0.0076(15) -0.0140(14)
C9 0.044(2) 0.0159(13) 0.047(2) -0.0032(13) 0.0077(16) -0.0034(13)
C10 0.0293(15) 0.0184(12) 0.0335(16) -0.0060(11) 0.0040(12) -0.0017(11)
C11 0.0160(11) 0.0269(13) 0.0218(12) -0.0008(10) 0.0013(9) -0.0037(11)
C12 0.0171(12) 0.0346(16) 0.0255(14) 0.0004(11) -0.0012(10) -0.0014(12)
C13 0.0197(14) 0.053(2) 0.0336(17) -0.0012(14) -0.0044(12) -0.0082(15)
C14 0.0164(13) 0.050(2) 0.0438(19) -0.0076(13) 0.0030(12) -0.0149(16)
C15 0.0198(14) 0.0375(17) 0.0422(18) -0.0079(12) 0.0075(12) -0.0082(15)
C16 0.0210(13) 0.0307(15) 0.0323(16) -0.0052(11) 0.0011(11) -0.0002(12)
C17 0.0386(17) 0.0278(14) 0.0212(13) -0.0090(12) -0.0083(12) -0.0028(11)
C18 0.051(2) 0.0266(14) 0.0212(13) -0.0098(14) -0.0056(13) -0.0060(12)
C19 0.0273(14) 0.0179(12) 0.0242(13) -0.0024(10) -0.0022(11) -0.0015(10)
C20 0.0300(15) 0.0247(14) 0.0370(17) -0.0027(12) -0.0058(13) -0.0066(13)
C21 0.0241(14) 0.0290(15) 0.0447(19) -0.0032(12) -0.0077(13) -0.0012(14)
C22 0.0263(15) 0.0322(16) 0.0354(17) -0.0011(12) 0.0002(13) 0.0031(13)
C23 0.0415(19) 0.0411(19) 0.0314(17) -0.0140(16) 0.0100(14) -0.0098(15)
C24 0.0388(17) 0.0341(17) 0.0257(15) -0.0138(14) 0.0056(13) -0.0077(13)
C25 0.0374(16) 0.0170(12) 0.0228(13) -0.0026(11) 0.0006(12) -0.0053(10)
C26 0.0309(15) 0.0255(14) 0.0228(13) -0.0043(11) -0.0008(11) -0.0030(11)
C27 0.0400(18) 0.0259(15) 0.0293(16) -0.0002(13) -0.0030(13) 0.0026(12)
C28 0.046(2) 0.0242(15) 0.0355(18) 0.0053(14) -0.0009(15) -0.0052(13)
C29 0.068(3) 0.0271(17) 0.0341(18) 0.0110(17) 0.0135(18) -0.0067(14)
C30 0.063(3) 0.0235(15) 0.0273(16) 0.0051(15) 0.0136(16) -0.0017(13)
N1 0.0297(13) 0.0221(11) 0.0162(10) -0.0024(9) -0.0042(9) -0.0019(9)
O1 0.0298(11) 0.0311(11) 0.0179(9) -0.0011(9) -0.0037(8) -0.0005(8)
O2 0.0345(13) 0.0528(17) 0.0287(12) 0.0159(12) 0.0021(10) -0.0061(12)
P1 0.0170(3) 0.0185(3) 0.0151(3) -0.0013(2) -0.0021(2) 0.0004(2)
P2 0.0319(4) 0.0173(3) 0.0181(3) -0.0029(3) -0.0005(3) -0.0032(3)
Ru1 0.02165(12) 0.01618(11) 0.01370(11) 0.00048(8) -0.00150(7) -0.00093(8)
C31 0.028(2) 0.034(2) 0.012(2) -0.0023(17) -0.0055(19) 0.0023(19)
O3 0.0202(11) 0.0339(12) 0.0155(10) 0.0014(9) -0.0007(8) -0.0011(9)
O4 0.0202(11) 0.0339(12) 0.0155(10) 0.0014(9) -0.0007(8) -0.0011(9)
O5 0.0202(11) 0.0339(12) 0.0155(10) 0.0014(9) -0.0007(8) -0.0011(9)
C31A 0.028(2) 0.034(2) 0.012(2) -0.0023(17) -0.0055(19) 0.0023(19)
O3A 0.0202(11) 0.0339(12) 0.0155(10) 0.0014(9) -0.0007(8) -0.0011(9)
O4A 0.0202(11) 0.0339(12) 0.0155(10) 0.0014(9) -0.0007(8) -0.0011(9)
O5A 0.0202(11) 0.0339(12) 0.0155(10) 0.0014(9) -0.0007(8) -0.0011(9)
C31B 0.028(2) 0.034(2) 0.012(2) -0.0023(17) -0.0055(19) 0.0023(19)
O3B 0.0202(11) 0.0339(12) 0.0155(10) 0.0014(9) -0.0007(8) -0.0011(9)
O4B 0.0202(11) 0.0339(12) 0.0155(10) 0.0014(9) -0.0007(8) -0.0011(9)
O5B 0.0202(11) 0.0339(12) 0.0155(10) 0.0014(9) -0.0007(8) -0.0011(9)
C31C 0.028(2) 0.034(2) 0.012(2) -0.0023(17) -0.0055(19) 0.0023(19)
O3C 0.0202(11) 0.0339(12) 0.0155(10) 0.0014(9) -0.0007(8) -0.0011(9)
O4C 0.0202(11) 0.0339(12) 0.0155(10) 0.0014(9) -0.0007(8) -0.0011(9)
O5C 0.0202(11) 0.0339(12) 0.0155(10) 0.0014(9) -0.0007(8) -0.0011(9)

loop_
_atom_type_symbol
_atom_type_description
_atom_type_scat_dispersion_real
_atom_type_scat_dispersion_imag
_atom_type_scat_source
C C 0.0033 0.0016 'International Tables Vol C Tables 4.2.6.8 and 6.1.1.4'
H H 0.0000 0.0000 'International Tables Vol C Tables 4.2.6.8 and 6.1.1.4'
N N 0.0061 0.0033 'International Tables Vol C Tables 4.2.6.8 and 6.1.1.4'
O O 0.0106 0.0060 'International Tables Vol C Tables 4.2.6.8 and 6.1.1.4'
P P 0.1023 0.0942 'International Tables Vol C Tables 4.2.6.8 and 6.1.1.4'
Ru Ru -1.2594 0.8363 'International Tables Vol C Tables 4.2.6.8 and 6.1.1.4'

loop_
_geom_angle_atom_site_label_1
_geom_angle_atom_site_label_2
_geom_angle_atom_site_label_3
_geom_angle
O1 C1 Ru1 176.9(3)
O2 C2 Ru1 175.6(3)
N1 C3 C4 110.0(3)
N1 C3 H3A 109.7
C4 C3 H3A 109.7
N1 C3 H3B 109.7
C4 C3 H3B 109.7
H3A C3 H3B 108.2
C3 C4 P1 107.9(2)
C3 C4 H4A 110.1
P1 C4 H4A 110.1
C3 C4 H4B 110.1
P1 C4 H4B 110.1
H4A C4 H4B 108.4
C6 C5 C10 118.9(3)
C6 C5 P1 120.2(2)
C10 C5 P1 120.9(2)
C5 C6 C7 120.8(3)
C5 C6 H6 119.6
C7 C6 H6 119.6
C8 C7 C6 119.7(3)
C8 C7 H7 120.1
C6 C7 H7 120.1
C7 C8 C9 120.0(3)
C7 C8 H8 120.0
C9 C8 H8 120.0
C10 C9 C8 120.3(3)
C10 C9 H9 119.9
C8 C9 H9 119.9
C9 C10 C5 120.4(3)
C9 C10 H10 119.8
C5 C10 H10 119.8
C12 C11 C16 119.9(3)
C12 C11 P1 119.8(2)
C16 C11 P1 120.2(2)
C13 C12 C11 120.0(3)
C13 C12 H12 120.0
C11 C12 H12 120.0
C14 C13 C12 119.8(3)
C14 C13 H13 120.1
C12 C13 H13 120.1
C15 C14 C13 120.7(3)
C15 C14 H14 119.7
C13 C14 H14 119.7
C14 C15 C16 119.8(3)
C14 C15 H15 120.1
C16 C15 H15 120.1
C15 C16 C11 119.7(3)
C15 C16 H16 120.1
C11 C16 H16 120.1
N1 C17 C18 109.5(3)
N1 C17 H17A 109.8
C18 C17 H17A 109.8
N1 C17 H17B 109.8
C18 C17 H17B 109.8
H17A C17 H17B 108.2
C17 C18 P2 107.8(2)
C17 C18 H18A 110.2
P2 C18 H18A 110.2
C17 C18 H18B 110.2
P2 C18 H18B 110.2
H18A C18 H18B 108.5
C24 C19 C20 118.4(3)
C24 C19 P2 120.8(2)
C20 C19 P2 120.8(2)
C21 C20 C19 120.9(3)
C21 C20 H20 119.6
C19 C20 H20 119.6
C22 C21 C20 119.9(3)
C22 C21 H21 120.0
C20 C21 H21 120.0
C21 C22 C23 120.1(3)
C21 C22 H22 120.0
C23 C22 H22 120.0
C22 C23 C24 120.2(3)
C22 C23 H23 119.9
C24 C23 H23 119.9
C19 C24 C23 120.6(3)
C19 C24 H24 119.7
C23 C24 H24 119.7
C26 C25 C30 118.9(3)
C26 C25 P2 122.4(2)
C30 C25 P2 118.5(2)
C27 C26 C25 119.9(3)
C27 C26 H26 120.1
C25 C26 H26 120.1
C28 C27 C26 120.8(3)
C28 C27 H27 119.6
C26 C27 H27 119.6
C29 C28 C27 119.8(3)
C29 C28 H28 120.1
C27 C28 H28 120.1
C28 C29 C30 119.8(4)
C28 C29 H29 120.1
C30 C29 H29 120.1
C29 C30 C25 120.9(3)
C29 C30 H30 119.6
C25 C30 H30 119.6
C17 N1 C3 110.3(2)
C17 N1 Ru1 112.63(19)
C3 N1 Ru1 113.57(18)
C17 N1 H1N 105.(3)
C3 N1 H1N 109.(3)
Ru1 N1 H1N 106.(3)
C11 P1 C5 102.47(13)
C11 P1 C4 106.08(15)
C5 P1 C4 106.44(14)
C11 P1 Ru1 120.37(10)
C5 P1 Ru1 118.19(9)
C4 P1 Ru1 102.07(10)
C25 P2 C19 104.97(14)
C25 P2 C18 106.51(15)
C19 P2 C18 105.17(17)
C25 P2 Ru1 118.27(12)
C19 P2 Ru1 118.62(10)
C18 P2 Ru1 101.90(11)
C1 Ru1 C2 94.58(13)
C1 Ru1 N1 171.75(11)
C2 Ru1 N1 93.67(12)
C1 Ru1 P1 96.92(9)
C2 Ru1 P1 93.33(10)
N1 Ru1 P1 82.41(7)
C1 Ru1 P2 96.88(9)
C2 Ru1 P2 97.49(11)
N1 Ru1 P2 82.21(7)
P1 Ru1 P2 161.70(3)
C1 Ru1 H1 88.3(14)
C2 Ru1 H1 176.0(14)
N1 Ru1 H1 83.4(14)
P1 Ru1 H1 83.6(13)
P2 Ru1 H1 84.8(13)
O3 C31 O5 117.1(8)
O3 C31 O4 123.5(8)
O5 C31 O4 119.5(8)
C31 O3 H1O 116.3
O5A C31A O3A 119.1(12)
O5A C31A O4A 120.4(12)
O3A C31A O4A 120.0(12)
C31A O3A H1OA 89.7
O4B C31B O5B 125.8(8)
O4B C31B O3B 113.5(8)
O5B C31B O3B 120.7(8)
C31B O3B H1OB 82.0
O4C C31C O3C 119.6(10)
O4C C31C O5C 122.1(10)
O3C C31C O5C 118.0(10)
C31C O3C H1OC 99.6

loop_
_geom_bond_atom_site_label_1
_geom_bond_atom_site_label_2
_geom_bond_distance
C1 O1 1.149(4)
C1 Ru1 1.870(3)
C2 O2 1.141(4)
C2 Ru1 1.980(3)
C3 N1 1.497(4)
C3 C4 1.522(5)
C3 H3A 0.99
C3 H3B 0.99
C4 P1 1.836(3)
C4 H4A 0.99
C4 H4B 0.99
C5 C6 1.395(4)
C5 C10 1.398(4)
C5 P1 1.827(3)
C6 C7 1.398(4)
C6 H6 0.95
C7 C8 1.383(5)
C7 H7 0.95
C8 C9 1.395(5)
C8 H8 0.95
C9 C10 1.387(5)
C9 H9 0.95
C10 H10 0.95
C11 C12 1.398(4)
C11 C16 1.402(4)
C11 P1 1.817(3)
C12 C13 1.394(5)
C12 H12 0.95
C13 C14 1.390(6)
C13 H13 0.95
C14 C15 1.390(6)
C14 H14 0.95
C15 C16 1.398(5)
C15 H15 0.95
C16 H16 0.95
C17 N1 1.492(4)
C17 C18 1.524(5)
C17 H17A 0.99
C17 H17B 0.99
C18 P2 1.839(3)
C18 H18A 0.99
C18 H18B 0.99
C19 C24 1.395(4)
C19 C20 1.406(5)
C19 P2 1.825(3)
C20 C21 1.390(5)
C20 H20 0.95
C21 C22 1.386(6)
C21 H21 0.95
C22 C23 1.388(5)
C22 H22 0.95
C23 C24 1.396(5)
C23 H23 0.95
C24 H24 0.95
C25 C26 1.396(4)
C25 C30 1.401(5)
C25 P2 1.823(3)
C26 C27 1.394(5)
C26 H26 0.95
C27 C28 1.390(5)
C27 H27 0.95
C28 C29 1.385(5)
C28 H28 0.95
C29 C30 1.393(5)
C29 H29 0.95
C30 H30 0.95
N1 Ru1 2.187(3)
N1 H1N 0.81(4)
P1 Ru1 2.3351(9)
P2 Ru1 2.3474(9)
Ru1 H1 1.67(4)
C31 O3 1.270(9)
C31 O5 1.292(9)
C31 O4 1.344(9)
O3 H1O 0.9404
C31A O5A 1.303(12)
C31A O3A 1.331(12)
C31A O4A 1.350(12)
O3A H1OA 1.0613
C31B O4B 1.330(10)
C31B O5B 1.338(10)
C31B O3B 1.376(9)
O3B H1OB 1.2155
C31C O4C 1.322(11)
C31C O3C 1.327(11)
C31C O5C 1.335(11)
O3C H1OC 1.2842

loop_
_geom_torsion_atom_site_label_1
_geom_torsion_atom_site_label_2
_geom_torsion_atom_site_label_3
_geom_torsion_atom_site_label_4
_geom_torsion
N1 C3 C4 P1 -53.8(3)
C10 C5 C6 C7 1.3(4)
P1 C5 C6 C7 -178.4(2)
C5 C6 C7 C8 0.5(5)
C6 C7 C8 C9 -1.5(6)
C7 C8 C9 C10 0.7(6)
C8 C9 C10 C5 1.2(6)
C6 C5 C10 C9 -2.2(5)
P1 C5 C10 C9 177.5(3)
C16 C11 C12 C13 2.6(5)
P1 C11 C12 C13 -172.9(3)
C11 C12 C13 C14 -1.2(5)
C12 C13 C14 C15 -1.4(6)
C13 C14 C15 C16 2.5(6)
C14 C15 C16 C11 -1.0(5)
C12 C11 C16 C15 -1.5(5)
P1 C11 C16 C15 174.1(3)
N1 C17 C18 P2 55.1(3)
C24 C19 C20 C21 0.4(5)
P2 C19 C20 C21 -179.5(3)
C19 C20 C21 C22 -0.6(5)
C20 C21 C22 C23 0.6(5)
C21 C22 C23 C24 -0.3(6)
C20 C19 C24 C23 -0.2(5)
P2 C19 C24 C23 179.7(3)
C22 C23 C24 C19 0.1(6)
C30 C25 C26 C27 -1.5(5)
P2 C25 C26 C27 -176.6(3)
C25 C26 C27 C28 0.6(6)
C26 C27 C28 C29 0.6(6)
C27 C28 C29 C30 -1.0(7)
C28 C29 C30 C25 0.1(7)
C26 C25 C30 C29 1.1(6)
P2 C25 C30 C29 176.5(4)
C18 C17 N1 C3 179.7(2)
C18 C17 N1 Ru1 -52.2(3)
C4 C3 N1 C17 175.9(2)
C4 C3 N1 Ru1 48.3(3)
C12 C11 P1 C5 100.7(3)
C16 C11 P1 C5 -74.9(3)
C12 C11 P1 C4 -147.9(3)
C16 C11 P1 C4 36.5(3)
C12 C11 P1 Ru1 -33.0(3)
C16 C11 P1 Ru1 151.5(2)
C6 C5 P1 C11 -104.6(2)
C10 C5 P1 C11 75.7(3)
C6 C5 P1 C4 144.3(2)
C10 C5 P1 C4 -35.4(3)
C6 C5 P1 Ru1 30.3(3)
C10 C5 P1 Ru1 -149.4(2)
C3 C4 P1 C11 161.1(2)
C3 C4 P1 C5 -90.3(2)
C3 C4 P1 Ru1 34.2(2)
C26 C25 P2 C19 -23.6(3)
C30 C25 P2 C19 161.3(3)
C26 C25 P2 C18 -134.8(3)
C30 C25 P2 C18 50.0(4)
C26 C25 P2 Ru1 111.4(3)
C30 C25 P2 Ru1 -63.8(3)
C24 C19 P2 C25 111.0(3)
C20 C19 P2 C25 -69.1(3)
C24 C19 P2 C18 -136.8(3)
C20 C19 P2 C18 43.1(3)
C24 C19 P2 Ru1 -23.8(3)
C20 C19 P2 Ru1 156.1(2)
C17 C18 P2 C25 -157.0(2)
C17 C18 P2 C19 92.0(3)
C17 C18 P2 Ru1 -32.4(3)
